data_4513616
loop_
_publ_author_name
'Husain, Ahmad'
'Parveen, Rumana'
'Dastidar, Parthasarathi'

_publ_section_title
;
 New Series of ZnII/CdIIMixed Ligand Coordination Polymers: Toward the
 Design of Metallogels
;
_journal_issue 10
_journal_name_full 'Crystal Growth &amp; Design'
_journal_page_first 5075
_journal_paper_doi 10.1021/acs.cgd.5b01044
_journal_volume 15
_journal_year 2015
_chemical_formula_moiety 'C24 H18 Cd N4 O6, H2 O'
_chemical_formula_sum 'C24 H20 Cd N4 O7'
_chemical_formula_weight 588.84
_space_group_crystal_system triclinic
_space_group_IT_number 2
_space_group_name_Hall '-P 1'
_space_group_name_H-M_alt 'P -1'
_symmetry_space_group_name_Hall '-P 1'
_symmetry_space_group_name_H-M 'P -1'
_atom_sites_solution_hydrogens mixed
_audit_creation_method SHELXL-2014/7
_cell_angle_alpha 72.734(11)
_cell_angle_beta 78.801(12)
_cell_angle_gamma 88.454(12)
_cell_formula_units_Z 2
_cell_length_a 10.302(11)
_cell_length_b 10.341(11)
_cell_length_c 11.773(13)
_cell_measurement_reflns_used 6748
_cell_measurement_temperature 296(2)
_cell_measurement_theta_max 25.03
_cell_measurement_theta_min 2.84
_cell_volume 1174(2)
_computing_cell_refinement 'Bruker SAINT'
_computing_data_collection 'Bruker APEX2'
_computing_data_reduction 'Bruker SAINT'
_computing_structure_refinement 'SHELXL-2014/7 (Sheldrick, 2014)'
_computing_structure_solution 'SHELXS-97 (Sheldrick, 2008)'
_diffrn_ambient_temperature 296(2)
_diffrn_measured_fraction_theta_full 0.998
_diffrn_measured_fraction_theta_max 0.992
_diffrn_measurement_device_type 'Bruker APEX-II CCD'
_diffrn_measurement_method '\f and \w scans'
_diffrn_radiation_type MoK\a
_diffrn_radiation_wavelength 0.71073
_diffrn_reflns_av_R_equivalents 0.0537
_diffrn_reflns_av_unetI/netI 0.0450
_diffrn_reflns_laue_measured_fraction_full 0.998
_diffrn_reflns_laue_measured_fraction_max 0.992
_diffrn_reflns_limit_h_max 13
_diffrn_reflns_limit_h_min -13
_diffrn_reflns_limit_k_max 13
_diffrn_reflns_limit_k_min -13
_diffrn_reflns_limit_l_max 15
_diffrn_reflns_limit_l_min -15
_diffrn_reflns_number 23880
_diffrn_reflns_point_group_measured_fraction_full 0.998
_diffrn_reflns_point_group_measured_fraction_max 0.992
_diffrn_reflns_theta_full 25.242
_diffrn_reflns_theta_max 28.457
_diffrn_reflns_theta_min 2.838
_diffrn_source 'sealed tube'
_exptl_absorpt_coefficient_mu 0.983
_exptl_absorpt_correction_type multi-scan
_exptl_absorpt_process_details sadabs
_exptl_crystal_colour yellow
_exptl_crystal_density_diffrn 1.665
_exptl_crystal_description block
_exptl_crystal_F_000 592
_exptl_crystal_size_max 0.260
_exptl_crystal_size_mid 0.250
_exptl_crystal_size_min 0.090
_exptl_transmission_factor_max 0.7457
_exptl_transmission_factor_min 0.6732
_refine_diff_density_max 0.491
_refine_diff_density_min -0.539
_refine_diff_density_rms 0.075
_refine_ls_extinction_method none
_refine_ls_goodness_of_fit_ref 1.100
_refine_ls_hydrogen_treatment mixed
_refine_ls_matrix_type full
_refine_ls_number_parameters 333
_refine_ls_number_reflns 5876
_refine_ls_number_restraints 6
_refine_ls_restrained_S_all 1.102
_refine_ls_R_factor_all 0.0396
_refine_ls_R_factor_gt 0.0324
_refine_ls_shift/su_max 0.001
_refine_ls_shift/su_mean 0.000
_refine_ls_structure_factor_coef Fsqd
_refine_ls_weighting_details 'w=1/[\s^2^(Fo^2^)+(0.0350P)^2^+0.0355P] where P=(Fo^2^+2Fc^2^)/3'
_refine_ls_weighting_scheme calc
_refine_ls_wR_factor_gt 0.0777
_refine_ls_wR_factor_ref 0.0807
_reflns_Friedel_coverage 0.000
_reflns_number_gt 5127
_reflns_number_total 5876
_reflns_threshold_expression 'I > 2\s(I)'
_cod_data_source_file cg5b01044_si_005.cif
_cod_data_source_block CP4
_cod_depositor_comments 'Adding full bibliography for 4513613--4513620.cif.'
_cod_database_code 4513616
_shelx_shelxl_version_number 2014/7
_shelx_space_group_comment
;
The symmetry employed for this shelxl refinement is uniquely defined
by the following loop, which should always be used as a source of
symmetry information in preference to the above space-group names.
They are only intended as comments.
;
_shelx_estimated_absorpt_t_min 0.784
_shelx_estimated_absorpt_t_max 0.917

loop_
_space_group_symop_operation_xyz
'x, y, z'
'-x, -y, -z'

loop_
_atom_site_label
_atom_site_type_symbol
_atom_site_fract_x
_atom_site_fract_y
_atom_site_fract_z
_atom_site_U_iso_or_equiv
_atom_site_adp_type
_atom_site_occupancy
_atom_site_site_symmetry_order
_atom_site_calc_flag
_atom_site_refinement_flags_posn
_atom_site_refinement_flags_adp
C1 C 0.2576(3) 0.2026(3) 1.1494(3) 0.0445(7) Uani 1 1 d . .
H1 H 0.2459 0.2912 1.1521 0.053 Uiso 1 1 calc R U
C2 C 0.2315(3) 0.0976(3) 1.2577(3) 0.0530(8) Uani 1 1 d . .
H2 H 0.2031 0.1155 1.3313 0.064 Uiso 1 1 calc R U
C3 C 0.2486(3) -0.0322(3) 1.2532(3) 0.0563(8) Uani 1 1 d . .
H3 H 0.2317 -0.1042 1.3243 0.068 Uiso 1 1 calc R U
C4 C 0.2910(3) -0.0563(3) 1.1429(3) 0.0459(7) Uani 1 1 d . .
H4 H 0.3036 -0.1444 1.1391 0.055 Uiso 1 1 calc R U
C5 C 0.3150(2) 0.0537(2) 1.0364(2) 0.0331(5) Uani 1 1 d . .
C6 C 0.3608(2) 0.0345(2) 0.9148(2) 0.0334(5) Uani 1 1 d . .
C7 C 0.3846(3) -0.0930(3) 0.8987(3) 0.0460(7) Uani 1 1 d . .
H7 H 0.3727 -0.1703 0.9653 0.055 Uiso 1 1 calc R U
C8 C 0.4258(3) -0.1034(4) 0.7840(4) 0.0608(9) Uani 1 1 d . .
H8 H 0.4414 -0.1879 0.7719 0.073 Uiso 1 1 calc R U
C9 C 0.4438(3) 0.0132(4) 0.6859(3) 0.0628(9) Uani 1 1 d . .
H9 H 0.4726 0.0085 0.6074 0.075 Uiso 1 1 calc R U
C10 C 0.4183(3) 0.1364(3) 0.7075(3) 0.0510(7) Uani 1 1 d . .
H10 H 0.4297 0.2146 0.6418 0.061 Uiso 1 1 calc R U
C11 C 0.1055(2) 0.4162(2) 0.7652(2) 0.0273(5) Uani 1 1 d . .
C12 C -0.0112(2) 0.4772(2) 0.7095(2) 0.0247(5) Uani 1 1 d . .
C13 C -0.1401(2) 0.4334(2) 0.7694(2) 0.0262(5) Uani 1 1 d . .
H13 H -0.1543 0.3646 0.8428 0.031 Uiso 1 1 calc R U
C14 C -0.2488(2) 0.4926(2) 0.7196(2) 0.0270(5) Uani 1 1 d . .
C15 C -0.2271(2) 0.5997(2) 0.6119(2) 0.0311(5) Uani 1 1 d . .
H15 H -0.2984 0.6403 0.5788 0.037 Uiso 1 1 calc R U
C16 C -0.0984(2) 0.6455(2) 0.5542(2) 0.0282(5) Uani 1 1 d . .
C17 C 0.0089(2) 0.5824(2) 0.6003(2) 0.0276(5) Uani 1 1 d . .
H17 H 0.0946 0.6102 0.5584 0.033 Uiso 1 1 calc R U
C18 C -0.3875(2) 0.4413(2) 0.7815(2) 0.0304(5) Uani 1 1 d . .
C19 C -0.1223(2) 0.9725(2) 0.3466(2) 0.0323(5) Uani 1 1 d . .
C20 C -0.1647(3) 1.0940(2) 0.3678(2) 0.0380(6) Uani 1 1 d . .
H20 H -0.2056 1.0945 0.4454 0.046 Uiso 1 1 calc R U
C21 C -0.1462(3) 1.2137(2) 0.2737(2) 0.0348(6) Uani 1 1 d . .
H21 H -0.1734 1.2948 0.2880 0.042 Uiso 1 1 calc R U
C22 C -0.0868(2) 1.2122(2) 0.1579(2) 0.0306(5) Uani 1 1 d . .
C23 C -0.0487(2) 1.0903(2) 0.1348(2) 0.0336(5) Uani 1 1 d . .
H23 H -0.0123 1.0896 0.0563 0.040 Uiso 1 1 calc R U
C24 C -0.0655(2) 0.9703(2) 0.2296(2) 0.0321(5) Uani 1 1 d . .
H24 H -0.0390 0.8890 0.2151 0.039 Uiso 1 1 calc R U
Cd1 Cd 0.34181(2) 0.35498(2) 0.85589(2) 0.02922(7) Uani 1 1 d . .
N1 N 0.2990(2) 0.1813(2) 1.04097(18) 0.0328(5) Uani 1 1 d . .
N2 N 0.3778(2) 0.1479(2) 0.81895(19) 0.0349(5) Uani 1 1 d . .
N3 N -0.0692(2) 0.7591(2) 0.44559(18) 0.0334(5) Uani 1 1 d . .
N4 N -0.1443(2) 0.8550(2) 0.45105(18) 0.0356(5) Uani 1 1 d . .
O1 O 0.2998(2) 0.5217(2) 0.9475(2) 0.0543(6) Uani 1 1 d D .
H1A H 0.2322 0.5641 0.9266 0.081 Uiso 1 1 d DR U
H1B H 0.3664 0.5763 0.9252 0.081 Uiso 1 1 d DR U
O2 O 0.08643(17) 0.32875(18) 0.86814(15) 0.0386(4) Uani 1 1 d . .
O3 O 0.22038(16) 0.45785(18) 0.70795(16) 0.0389(4) Uani 1 1 d . .
O4 O -0.41461(17) 0.38791(18) 0.89498(16) 0.0390(4) Uani 1 1 d . .
O5 O -0.47259(17) 0.4518(2) 0.71534(17) 0.0492(5) Uani 1 1 d . .
O6 O -0.0720(2) 1.33418(18) 0.06858(16) 0.0448(5) Uani 1 1 d . .
H6 H -0.0200 1.3269 0.0087 0.067 Uiso 1 1 calc R U
O7 O 0.6368(4) 0.3415(4) 0.5070(3) 0.1119(12) Uani 1 1 d D .
H7A H 0.598(5) 0.331(6) 0.453(4) 0.168 Uiso 1 1 d D U
H7B H 0.600(6) 0.401(5) 0.533(5) 0.168 Uiso 1 1 d D U

loop_
_atom_site_aniso_label
_atom_site_aniso_U_11
_atom_site_aniso_U_22
_atom_site_aniso_U_33
_atom_site_aniso_U_23
_atom_site_aniso_U_13
_atom_site_aniso_U_12
C1 0.0400(16) 0.0457(16) 0.0444(16) -0.0100(13) -0.0051(12) 0.0007(12)
C2 0.0517(19) 0.064(2) 0.0360(15) -0.0046(14) -0.0065(13) -0.0027(15)
C3 0.058(2) 0.055(2) 0.0404(17) 0.0093(14) -0.0098(14) -0.0069(15)
C4 0.0433(16) 0.0310(14) 0.0532(18) 0.0048(12) -0.0124(13) -0.0029(11)
C5 0.0238(12) 0.0296(12) 0.0419(14) -0.0026(10) -0.0091(10) -0.0010(9)
C6 0.0220(12) 0.0298(12) 0.0494(15) -0.0093(11) -0.0132(11) 0.0006(9)
C7 0.0411(16) 0.0344(15) 0.066(2) -0.0172(14) -0.0151(14) 0.0012(12)
C8 0.054(2) 0.056(2) 0.088(3) -0.042(2) -0.0189(19) 0.0066(16)
C9 0.059(2) 0.083(3) 0.060(2) -0.043(2) -0.0102(17) 0.0042(18)
C10 0.0462(17) 0.062(2) 0.0458(17) -0.0166(15) -0.0104(14) 0.0006(14)
C11 0.0252(11) 0.0243(11) 0.0318(12) -0.0062(9) -0.0079(9) 0.0034(9)
C12 0.0225(11) 0.0225(11) 0.0277(11) -0.0044(9) -0.0064(9) 0.0011(8)
C13 0.0257(11) 0.0225(11) 0.0258(11) -0.0006(9) -0.0044(9) -0.0015(9)
C14 0.0209(11) 0.0266(11) 0.0298(12) -0.0030(9) -0.0044(9) -0.0021(9)
C15 0.0255(12) 0.0284(12) 0.0349(13) 0.0003(10) -0.0104(10) 0.0008(9)
C16 0.0297(12) 0.0245(11) 0.0255(11) 0.0000(9) -0.0055(9) -0.0008(9)
C17 0.0245(11) 0.0257(11) 0.0285(12) -0.0033(9) -0.0022(9) -0.0043(9)
C18 0.0227(11) 0.0243(11) 0.0387(13) -0.0023(10) -0.0040(10) -0.0004(9)
C19 0.0360(13) 0.0273(12) 0.0276(12) 0.0018(9) -0.0072(10) -0.0030(10)
C20 0.0522(17) 0.0326(13) 0.0260(12) -0.0042(10) -0.0071(11) 0.0001(12)
C21 0.0440(15) 0.0265(12) 0.0336(13) -0.0077(10) -0.0090(11) 0.0016(10)
C22 0.0323(13) 0.0264(12) 0.0280(12) 0.0007(9) -0.0080(10) 0.0028(9)
C23 0.0359(13) 0.0360(13) 0.0252(12) -0.0047(10) -0.0042(10) 0.0041(10)
C24 0.0363(13) 0.0249(12) 0.0330(13) -0.0053(10) -0.0071(10) 0.0044(10)
Cd1 0.02235(10) 0.02742(10) 0.03270(11) -0.00110(7) -0.00551(7) 0.00139(6)
N1 0.0280(11) 0.0314(11) 0.0358(11) -0.0045(9) -0.0075(9) 0.0017(8)
N2 0.0296(11) 0.0365(11) 0.0364(11) -0.0083(9) -0.0057(9) 0.0024(9)
N3 0.0329(11) 0.0293(11) 0.0305(11) 0.0032(8) -0.0071(9) -0.0008(9)
N4 0.0421(13) 0.0286(11) 0.0298(11) 0.0003(8) -0.0064(9) 0.0005(9)
O1 0.0504(13) 0.0512(12) 0.0752(15) -0.0314(11) -0.0281(12) 0.0199(10)
O2 0.0320(9) 0.0409(10) 0.0314(9) 0.0056(8) -0.0057(7) 0.0092(8)
O3 0.0233(9) 0.0417(10) 0.0416(10) 0.0029(8) -0.0066(7) -0.0008(7)
O4 0.0297(9) 0.0416(10) 0.0355(10) 0.0013(8) -0.0009(7) -0.0069(8)
O5 0.0242(9) 0.0718(14) 0.0421(11) 0.0001(10) -0.0098(8) -0.0074(9)
O6 0.0512(12) 0.0320(10) 0.0347(10) 0.0072(8) 0.0024(9) 0.0086(8)
O7 0.129(3) 0.092(2) 0.083(2) -0.0051(18) 0.023(2) -0.018(2)

loop_
_atom_type_symbol
_atom_type_description
_atom_type_scat_dispersion_real
_atom_type_scat_dispersion_imag
_atom_type_scat_source
C C 0.0033 0.0016 'International Tables Vol C Tables 4.2.6.8 and 6.1.1.4'
H H 0.0000 0.0000 'International Tables Vol C Tables 4.2.6.8 and 6.1.1.4'
Cd Cd -0.8075 1.2024 'International Tables Vol C Tables 4.2.6.8 and 6.1.1.4'
N N 0.0061 0.0033 'International Tables Vol C Tables 4.2.6.8 and 6.1.1.4'
O O 0.0106 0.0060 'International Tables Vol C Tables 4.2.6.8 and 6.1.1.4'

loop_
_geom_angle_atom_site_label_1
_geom_angle_atom_site_label_2
_geom_angle_atom_site_label_3
_geom_angle
_geom_angle_site_symmetry_1
_geom_angle_site_symmetry_3
N1 C1 C2 122.8(3) . .
N1 C1 H1 118.6 . .
C2 C1 H1 118.6 . .
C3 C2 C1 118.4(3) . .
C3 C2 H2 120.8 . .
C1 C2 H2 120.8 . .
C2 C3 C4 119.8(3) . .
C2 C3 H3 120.1 . .
C4 C3 H3 120.1 . .
C3 C4 C5 119.3(3) . .
C3 C4 H4 120.4 . .
C5 C4 H4 120.4 . .
N1 C5 C4 120.9(3) . .
N1 C5 C6 117.2(2) . .
C4 C5 C6 121.9(2) . .
N2 C6 C7 121.0(3) . .
N2 C6 C5 116.4(2) . .
C7 C6 C5 122.6(2) . .
C8 C7 C6 119.5(3) . .
C8 C7 H7 120.2 . .
C6 C7 H7 120.2 . .
C7 C8 C9 119.3(3) . .
C7 C8 H8 120.3 . .
C9 C8 H8 120.3 . .
C10 C9 C8 118.6(3) . .
C10 C9 H9 120.7 . .
C8 C9 H9 120.7 . .
N2 C10 C9 122.7(3) . .
N2 C10 H10 118.6 . .
C9 C10 H10 118.6 . .
O3 C11 O2 121.5(2) . .
O3 C11 C12 118.4(2) . .
O2 C11 C12 120.1(2) . .
C13 C12 C17 119.3(2) . .
C13 C12 C11 120.3(2) . .
C17 C12 C11 120.3(2) . .
C12 C13 C14 120.4(2) . .
C12 C13 H13 119.8 . .
C14 C13 H13 119.8 . .
C15 C14 C13 119.5(2) . .
C15 C14 C18 120.1(2) . .
C13 C14 C18 120.4(2) . .
C16 C15 C14 119.8(2) . .
C16 C15 H15 120.1 . .
C14 C15 H15 120.1 . .
C17 C16 C15 120.6(2) . .
C17 C16 N3 116.8(2) . .
C15 C16 N3 122.6(2) . .
C16 C17 C12 120.3(2) . .
C16 C17 H17 119.9 . .
C12 C17 H17 119.9 . .
O4 C18 O5 122.6(2) . .
O4 C18 C14 120.0(2) . .
O5 C18 C14 117.4(2) . .
C24 C19 C20 120.2(2) . .
C24 C19 N4 124.4(2) . .
C20 C19 N4 115.4(2) . .
C21 C20 C19 120.1(2) . .
C21 C20 H20 119.9 . .
C19 C20 H20 119.9 . .
C20 C21 C22 119.8(2) . .
C20 C21 H21 120.1 . .
C22 C21 H21 120.1 . .
O6 C22 C21 116.8(2) . .
O6 C22 C23 122.7(2) . .
C21 C22 C23 120.5(2) . .
C24 C23 C22 119.8(2) . .
C24 C23 H23 120.1 . .
C22 C23 H23 120.1 . .
C23 C24 C19 119.6(2) . .
C23 C24 H24 120.2 . .
C19 C24 H24 120.2 . .
O1 Cd1 O5 98.74(10) . 1_655
O1 Cd1 N2 163.83(8) . .
O5 Cd1 N2 91.88(9) 1_655 .
O1 Cd1 O3 92.59(10) . .
O5 Cd1 O3 86.88(10) 1_655 .
N2 Cd1 O3 100.18(9) . .
O1 Cd1 N1 93.10(12) . .
O5 Cd1 N1 135.80(7) 1_655 .
N2 Cd1 N1 70.85(10) . .
O3 Cd1 N1 135.14(8) . .
O1 Cd1 O2 88.73(7) . .
O5 Cd1 O2 138.96(7) 1_655 .
N2 Cd1 O2 91.24(7) . .
O3 Cd1 O2 52.35(7) . .
N1 Cd1 O2 83.34(6) . .
C5 N1 C1 118.9(2) . .
C5 N1 Cd1 117.17(18) . .
C1 N1 Cd1 123.95(19) . .
C10 N2 C6 118.9(3) . .
C10 N2 Cd1 122.75(19) . .
C6 N2 Cd1 118.32(19) . .
N4 N3 C16 112.0(2) . .
N3 N4 C19 115.7(2) . .
Cd1 O1 H1A 109.4 . .
Cd1 O1 H1B 109.0 . .
H1A O1 H1B 109.5 . .
C11 O2 Cd1 85.79(14) . .
C11 O3 Cd1 99.84(16) . .
C18 O5 Cd1 101.68(17) . 1_455
C22 O6 H6 109.5 . .
H7A O7 H7B 109(3) . .

loop_
_geom_bond_atom_site_label_1
_geom_bond_atom_site_label_2
_geom_bond_distance
_geom_bond_site_symmetry_2
C1 N1 1.345(4) .
C1 C2 1.393(4) .
C1 H1 0.9300 .
C2 C3 1.364(5) .
C2 H2 0.9300 .
C3 C4 1.381(5) .
C3 H3 0.9300 .
C4 C5 1.405(4) .
C4 H4 0.9300 .
C5 N1 1.341(3) .
C5 C6 1.488(4) .
C6 N2 1.352(3) .
C6 C7 1.395(4) .
C7 C8 1.370(5) .
C7 H7 0.9300 .
C8 C9 1.387(5) .
C8 H8 0.9300 .
C9 C10 1.380(5) .
C9 H9 0.9300 .
C10 N2 1.337(4) .
C10 H10 0.9300 .
C11 O3 1.259(3) .
C11 O2 1.262(3) .
C11 C12 1.514(3) .
C12 C13 1.395(3) .
C12 C17 1.399(3) .
C13 C14 1.406(3) .
C13 H13 0.9300 .
C14 C15 1.398(3) .
C14 C18 1.504(3) .
C15 C16 1.391(3) .
C15 H15 0.9300 .
C16 C17 1.388(3) .
C16 N3 1.444(3) .
C17 H17 0.9300 .
C18 O4 1.262(3) .
C18 O5 1.264(3) .
C19 C24 1.394(4) .
C19 C20 1.395(4) .
C19 N4 1.435(3) .
C20 C21 1.383(3) .
C20 H20 0.9300 .
C21 C22 1.386(4) .
C21 H21 0.9300 .
C22 O6 1.372(3) .
C22 C23 1.396(4) .
C23 C24 1.389(3) .
C23 H23 0.9300 .
C24 H24 0.9300 .
Cd1 O1 2.281(3) .
Cd1 O5 2.299(2) 1_655
Cd1 N2 2.315(3) .
Cd1 O3 2.325(2) .
Cd1 N1 2.348(3) .
Cd1 O2 2.624(3) .
N3 N4 1.250(3) .
O1 H1A 0.8499 .
O1 H1B 0.8502 .
O5 Cd1 2.299(2) 1_455
O6 H6 0.8200 .
O7 H7A 0.843(10) .
O7 H7B 0.822(10) .

loop_
_geom_hbond_atom_site_label_D
_geom_hbond_atom_site_label_H
_geom_hbond_atom_site_label_A
_geom_hbond_distance_DH
_geom_hbond_distance_HA
_geom_hbond_distance_DA
_geom_hbond_angle_DHA
_geom_hbond_site_symmetry_A
C2 H2 N4 0.93 2.62 3.547(5) 173.0 2_567
C7 H7 O4 0.93 2.45 3.338(4) 160.6 2_557
C10 H10 O7 0.93 2.53 3.219(5) 131.3 .
C21 H21 O3 0.93 2.60 3.522(5) 169.7 2_576
O1 H1A O6 0.85 1.93 2.753(4) 161.4 2_576
O6 H6 O2 0.82 1.79 2.610(3) 173.4 1_564
O7 H7B O5 0.822(10) 2.33(4) 3.017(5) 141(5) 1_655

loop_
_geom_torsion_atom_site_label_1
_geom_torsion_atom_site_label_2
_geom_torsion_atom_site_label_3
_geom_torsion_atom_site_label_4
_geom_torsion
_geom_torsion_site_symmetry_4
N1 C1 C2 C3 -0.1(5) .
C1 C2 C3 C4 0.1(5) .
C2 C3 C4 C5 -0.5(5) .
C3 C4 C5 N1 1.0(4) .
C3 C4 C5 C6 -180.0(3) .
N1 C5 C6 N2 -2.2(3) .
C4 C5 C6 N2 178.7(2) .
N1 C5 C6 C7 178.1(2) .
C4 C5 C6 C7 -1.0(4) .
N2 C6 C7 C8 -0.1(4) .
C5 C6 C7 C8 179.5(3) .
C6 C7 C8 C9 0.5(5) .
C7 C8 C9 C10 -0.6(5) .
C8 C9 C10 N2 0.5(5) .
O3 C11 C12 C13 179.6(2) .
O2 C11 C12 C13 -2.4(3) .
O3 C11 C12 C17 -3.5(3) .
O2 C11 C12 C17 174.5(2) .
C17 C12 C13 C14 1.1(3) .
C11 C12 C13 C14 178.1(2) .
C12 C13 C14 C15 -2.6(4) .
C12 C13 C14 C18 177.3(2) .
C13 C14 C15 C16 0.8(4) .
C18 C14 C15 C16 -179.1(2) .
C14 C15 C16 C17 2.4(4) .
C14 C15 C16 N3 -177.3(2) .
C15 C16 C17 C12 -3.9(4) .
N3 C16 C17 C12 175.9(2) .
C13 C12 C17 C16 2.1(3) .
C11 C12 C17 C16 -174.9(2) .
C15 C14 C18 O4 -151.7(2) .
C13 C14 C18 O4 28.4(4) .
C15 C14 C18 O5 29.7(4) .
C13 C14 C18 O5 -150.3(2) .
C24 C19 C20 C21 -2.4(4) .
N4 C19 C20 C21 178.9(2) .
C19 C20 C21 C22 0.8(4) .
C20 C21 C22 O6 179.7(2) .
C20 C21 C22 C23 1.7(4) .
O6 C22 C23 C24 179.5(2) .
C21 C22 C23 C24 -2.7(4) .
C22 C23 C24 C19 1.1(4) .
C20 C19 C24 C23 1.4(4) .
N4 C19 C24 C23 180.0(2) .
C4 C5 N1 C1 -1.0(4) .
C6 C5 N1 C1 179.9(2) .
C4 C5 N1 Cd1 -179.77(18) .
C6 C5 N1 Cd1 1.1(3) .
C2 C1 N1 C5 0.6(4) .
C2 C1 N1 Cd1 179.3(2) .
C9 C10 N2 C6 -0.1(4) .
C9 C10 N2 Cd1 177.8(2) .
C7 C6 N2 C10 -0.1(4) .
C5 C6 N2 C10 -179.7(2) .
C7 C6 N2 Cd1 -178.13(18) .
C5 C6 N2 Cd1 2.2(3) .
C17 C16 N3 N4 -137.1(2) .
C15 C16 N3 N4 42.7(3) .
C16 N3 N4 C19 -180.0(2) .
C24 C19 N4 N3 25.9(4) .
C20 C19 N4 N3 -155.5(2) .
O3 C11 O2 Cd1 6.7(2) .
C12 C11 O2 Cd1 -171.2(2) .
O2 C11 O3 Cd1 -7.7(3) .
C12 C11 O3 Cd1 170.29(17) .
O4 C18 O5 Cd1 0.1(3) 1_455
C14 C18 O5 Cd1 178.75(17) 1_455
